data_4501527
loop_
_publ_author_name
'Rivera-Carrillo, Marlyn'
'Chakraborty, Indranil'
'Raptis, Raphael G.'

_publ_section_title
;
 Systematic Synthesis of a Metal Organic Framework Based on Triangular
 Cu3(\m3-OH) Secondary Building Units: From a 0-D Complex to a 1-D Chain
 and a 3-D Lattice
;
_journal_issue 6
_journal_name_full 'Crystal Growth &amp; Design'
_journal_page_first 2606
_journal_paper_doi 10.1021/cg100060p
_journal_volume 10
_journal_year 2010
_chemical_formula_sum 'C52 H48 Cu6 F12 N18 O14 S4'
_chemical_formula_weight 1886.56
_chemical_name_systematic
; 
 ? 
;
_space_group_IT_number 61
_symmetry_cell_setting orthorhombic
_symmetry_space_group_name_Hall '-P 2ac 2ab'
_symmetry_space_group_name_H-M 'P b c a'
_atom_sites_solution_hydrogens geom
_atom_sites_solution_primary direct
_atom_sites_solution_secondary difmap
_audit_creation_method SHELXL-97
_cell_angle_alpha 90.00
_cell_angle_beta 90.00
_cell_angle_gamma 90.00
_cell_formula_units_Z 4
_cell_length_a 18.166(2)
_cell_length_b 18.211(2)
_cell_length_c 21.200(3)
_cell_measurement_reflns_used 999
_cell_measurement_temperature 298(2)
_cell_measurement_theta_max 46.455
_cell_measurement_theta_min 4.485
_cell_volume 7013.4(15)
_computing_cell_refinement 'Bruker SMART'
_computing_data_collection 'Bruker SMART'
_computing_data_reduction 'Bruker SHELXTL'
_computing_molecular_graphics 'Bruker SHELXTL'
_computing_publication_material 'Bruker SHELXTL'
_computing_structure_refinement 'SHELXL-97 (Sheldrick, 2008)'
_computing_structure_solution 'SHELXS-97 (Sheldrick, 2008)'
_diffrn_ambient_temperature 298(2)
_diffrn_measured_fraction_theta_full 0.979
_diffrn_measured_fraction_theta_max 0.979
_diffrn_measurement_device_type 'CCD area detector'
_diffrn_measurement_method 'phi and omega scans'
_diffrn_radiation_monochromator graphite
_diffrn_radiation_source 'fine-focus sealed tube'
_diffrn_radiation_type MoK\a
_diffrn_radiation_wavelength 0.71073
_diffrn_reflns_av_R_equivalents 0.0332
_diffrn_reflns_av_sigmaI/netI 0.0252
_diffrn_reflns_limit_h_max 22
_diffrn_reflns_limit_h_min -23
_diffrn_reflns_limit_k_max 21
_diffrn_reflns_limit_k_min -23
_diffrn_reflns_limit_l_max 27
_diffrn_reflns_limit_l_min -24
_diffrn_reflns_number 50849
_diffrn_reflns_theta_full 27.50
_diffrn_reflns_theta_max 27.50
_diffrn_reflns_theta_min 1.85
_exptl_absorpt_coefficient_mu 2.011
_exptl_absorpt_correction_T_max 0.7456
_exptl_absorpt_correction_T_min 0.6558
_exptl_absorpt_correction_type multi-scan
_exptl_absorpt_process_details SADABS
_exptl_crystal_colour BLUE
_exptl_crystal_density_diffrn 1.787
_exptl_crystal_density_method 'not measured'
_exptl_crystal_description BLOCK
_exptl_crystal_F_000 3776
_exptl_crystal_size_max 0.19
_exptl_crystal_size_mid 0.19
_exptl_crystal_size_min 0.18
_refine_diff_density_max 0.570
_refine_diff_density_min -0.429
_refine_diff_density_rms 0.071
_refine_ls_extinction_method none
_refine_ls_goodness_of_fit_ref 1.085
_refine_ls_hydrogen_treatment mixed
_refine_ls_matrix_type full
_refine_ls_number_parameters 482
_refine_ls_number_reflns 7901
_refine_ls_number_restraints 0
_refine_ls_restrained_S_all 1.085
_refine_ls_R_factor_all 0.0556
_refine_ls_R_factor_gt 0.0356
_refine_ls_shift/su_max 0.001
_refine_ls_shift/su_mean 0.000
_refine_ls_structure_factor_coef Fsqd
_refine_ls_weighting_details 'calc w=1/[\s^2^(Fo^2^)+(0.0484P)^2^+3.8278P] where P=(Fo^2^+2Fc^2^)/3'
_refine_ls_weighting_scheme calc
_refine_ls_wR_factor_gt 0.0892
_refine_ls_wR_factor_ref 0.0988
_reflns_number_gt 5952
_reflns_number_total 7901
_reflns_threshold_expression >2sigma(I)
_cod_data_source_file cg100060p_si_002.cif
_cod_data_source_block mr157
_cod_depositor_comments
;
The following automatic conversions were performed:

'_symmetry_cell_setting' value 'Orthorhombic' changed to
'orthorhombic' according to
/home/saulius/struct/CIF-dictionaries/cif_core.dic dictionary named
'cif_core.dic' version 2.4.2 from
2011-04-26.

'_exptl_absorpt_correction_type' value 'MULTI-SCAN'
changed to 'multi-scan' according to
/home/saulius/struct/CIF-dictionaries/cif_core.dic dictionary named
'cif_core.dic' version 2.4.2 from 2011-04-26.

Automatic conversion script
Id: cif_fix_values 1715 2011-07-08 13:25:40Z adriana 
;
_cod_original_cell_volume 7013.3(15)
_cod_original_sg_symbol_H-M Pbca
_cod_database_code 4501527

loop_
_symmetry_equiv_pos_as_xyz
'x, y, z'
'-x+1/2, -y, z+1/2'
'-x, y+1/2, -z+1/2'
'x+1/2, -y+1/2, -z'
'-x, -y, -z'
'x-1/2, y, -z-1/2'
'x, -y-1/2, z-1/2'
'-x-1/2, y-1/2, z'

loop_
_atom_site_label
_atom_site_type_symbol
_atom_site_fract_x
_atom_site_fract_y
_atom_site_fract_z
_atom_site_U_iso_or_equiv
_atom_site_adp_type
_atom_site_occupancy
_atom_site_symmetry_multiplicity
_atom_site_calc_flag
_atom_site_refinement_flags
Cu1 Cu 0.717370(17) 0.096716(17) 0.563452(16) 0.03521(9) Uani 1 1 d .
Cu2 Cu 0.543967(18) 0.139935(19) 0.525491(16) 0.03831(10) Uani 1 1 d .
Cu3 Cu 0.618497(19) 0.209551(19) 0.656141(16) 0.04057(10) Uani 1 1 d .
S1 S 0.69753(4) 0.27359(4) 0.50263(4) 0.04514(18) Uani 1 1 d .
S2 S 0.53911(5) 0.06258(5) 0.73724(5) 0.0594(2) Uani 1 1 d .
O1 O 0.61752(10) 0.12758(11) 0.59360(10) 0.0352(4) Uani 1 1 d .
O2 O 0.73886(14) 0.20782(13) 0.50263(14) 0.0720(7) Uani 1 1 d .
O3 O 0.62230(15) 0.26445(18) 0.51951(16) 0.0975(11) Uani 1 1 d .
O4 O 0.7329(2) 0.33412(16) 0.53169(14) 0.0966(10) Uani 1 1 d .
O5 O 0.56542(16) 0.13586(13) 0.74650(13) 0.0702(7) Uani 1 1 d .
O6 O 0.5588(2) 0.03175(16) 0.67746(14) 0.0953(10) Uani 1 1 d .
O7 O 0.46749(19) 0.0468(2) 0.7577(3) 0.161(2) Uani 1 1 d .
N1 N 0.66713(12) 0.04560(12) 0.49459(11) 0.0397(5) Uani 1 1 d .
N2 N 0.59573(12) 0.06208(13) 0.47988(11) 0.0382(5) Uani 1 1 d .
N3 N 0.48638(13) 0.20253(13) 0.58095(12) 0.0427(6) Uani 1 1 d .
N4 N 0.51872(13) 0.23581(14) 0.63096(12) 0.0464(6) Uani 1 1 d .
N5 N 0.71679(13) 0.17736(13) 0.68020(11) 0.0414(5) Uani 1 1 d .
N6 N 0.75697(13) 0.13028(13) 0.64393(11) 0.0406(5) Uani 1 1 d .
N7 N 0.81945(12) 0.06014(13) 0.53708(12) 0.0404(5) Uani 1 1 d .
N8 N 0.47654(13) 0.16252(15) 0.45190(12) 0.0457(6) Uani 1 1 d .
N9 N 0.63235(15) 0.30216(13) 0.70664(12) 0.0470(6) Uani 1 1 d .
F1 F 0.64905(18) 0.3586(2) 0.41535(17) 0.1481(16) Uani 1 1 d .
F2 F 0.75625(13) 0.32161(19) 0.39843(11) 0.1049(9) Uani 1 1 d .
F3 F 0.6664(3) 0.2526(3) 0.38628(15) 0.1726(19) Uani 1 1 d .
F4 F 0.5833(3) -0.06155(16) 0.78282(18) 0.1778(19) Uani 1 1 d .
F5 F 0.6635(3) 0.0217(2) 0.7817(3) 0.216(3) Uani 1 1 d .
F6 F 0.5799(4) 0.0256(2) 0.84863(19) 0.221(3) Uani 1 1 d .
C1 C 0.57560(17) 0.01729(16) 0.43236(14) 0.0436(7) Uani 1 1 d .
H1 H 0.5295 0.0173 0.4132 0.052 Uiso 1 1 calc R
C2 C 0.63228(18) -0.02821(16) 0.41625(14) 0.0480(7) Uani 1 1 d .
H2 H 0.6326 -0.0645 0.3854 0.058 Uiso 1 1 calc R
C3 C 0.68867(18) -0.00855(17) 0.45575(15) 0.0483(7) Uani 1 1 d .
H3 H 0.7353 -0.0297 0.4557 0.058 Uiso 1 1 calc R
C4 C 0.4683(2) 0.2800(2) 0.65734(19) 0.0648(10) Uani 1 1 d .
H4 H 0.4762 0.3096 0.6924 0.078 Uiso 1 1 calc R
C5 C 0.40331(19) 0.2748(2) 0.62468(19) 0.0680(10) Uani 1 1 d .
H5 H 0.3594 0.2992 0.6331 0.082 Uiso 1 1 calc R
C6 C 0.41699(17) 0.22648(19) 0.57727(17) 0.0539(8) Uani 1 1 d .
H6 H 0.3831 0.2122 0.5468 0.065 Uiso 1 1 calc R
C7 C 0.81818(16) 0.11248(17) 0.67676(16) 0.0464(7) Uani 1 1 d .
H7 H 0.8550 0.0810 0.6626 0.056 Uiso 1 1 calc R
C8 C 0.81810(18) 0.14779(18) 0.73412(15) 0.0517(8) Uani 1 1 d .
H8 H 0.8535 0.1455 0.7657 0.062 Uiso 1 1 calc R
C9 C 0.75350(18) 0.18740(18) 0.73403(14) 0.0503(7) Uani 1 1 d .
H9 H 0.7376 0.2171 0.7670 0.060 Uiso 1 1 calc R
C10 C 0.84134(16) -0.00760(17) 0.54964(18) 0.0532(8) Uani 1 1 d .
H10 H 0.8079 -0.0397 0.5682 0.064 Uiso 1 1 calc R
C11 C 0.91140(17) -0.03301(17) 0.53656(18) 0.0558(9) Uani 1 1 d .
H11 H 0.9244 -0.0808 0.5471 0.067 Uiso 1 1 calc R
C12 C 0.96207(14) 0.01261(16) 0.50779(15) 0.0422(7) Uani 1 1 d .
C13 C 0.9389(2) 0.0833(2) 0.4955(2) 0.0813(14) Uani 1 1 d .
H13 H 0.9712 0.1167 0.4771 0.098 Uiso 1 1 calc R
C14 C 0.86815(19) 0.1049(2) 0.5102(2) 0.0723(12) Uani 1 1 d .
H14 H 0.8539 0.1527 0.5009 0.087 Uiso 1 1 calc R
C15 C 0.42317(18) 0.1169(2) 0.43272(16) 0.0568(8) Uani 1 1 d .
H15 H 0.4152 0.0736 0.4550 0.068 Uiso 1 1 calc R
C16 C 0.3799(2) 0.1319(3) 0.3814(2) 0.0786(12) Uani 1 1 d .
H16 H 0.3439 0.0989 0.3685 0.094 Uiso 1 1 calc R
C17 C 0.3908(3) 0.1965(3) 0.3495(2) 0.0904(15) Uani 1 1 d .
H17 H 0.3622 0.2077 0.3145 0.108 Uiso 1 1 calc R
C18 C 0.4434(2) 0.2439(3) 0.3693(2) 0.0805(13) Uani 1 1 d .
H18 H 0.4509 0.2883 0.3485 0.097 Uiso 1 1 calc R
C19 C 0.48532(19) 0.22506(19) 0.42056(18) 0.0599(9) Uani 1 1 d .
H19 H 0.5216 0.2576 0.4340 0.072 Uiso 1 1 calc R
C20 C 0.6033(2) 0.3121(2) 0.76345(17) 0.0653(10) Uani 1 1 d .
H20 H 0.5729 0.2759 0.7802 0.078 Uiso 1 1 calc R
C21 C 0.6168(3) 0.3747(2) 0.7983(2) 0.0868(14) Uani 1 1 d .
H21 H 0.5960 0.3803 0.8381 0.104 Uiso 1 1 calc R
C22 C 0.6605(3) 0.4278(2) 0.7740(2) 0.0940(16) Uani 1 1 d .
H22 H 0.6692 0.4708 0.7965 0.113 Uiso 1 1 calc R
C23 C 0.6917(3) 0.4175(2) 0.7161(2) 0.0840(13) Uani 1 1 d .
H23 H 0.7230 0.4526 0.6989 0.101 Uiso 1 1 calc R
C24 C 0.6759(2) 0.35424(18) 0.68399(17) 0.0614(9) Uani 1 1 d .
H24 H 0.6967 0.3475 0.6443 0.074 Uiso 1 1 calc R
C25 C 0.6934(2) 0.3025(2) 0.42177(18) 0.0673(10) Uani 1 1 d .
C26 C 0.5973(4) 0.0080(3) 0.7900(3) 0.1042(17) Uani 1 1 d .
H1O H 0.6026(17) 0.0984(17) 0.6118(15) 0.035(10) Uiso 1 1 d .

loop_
_atom_site_aniso_label
_atom_site_aniso_U_11
_atom_site_aniso_U_22
_atom_site_aniso_U_33
_atom_site_aniso_U_23
_atom_site_aniso_U_13
_atom_site_aniso_U_12
Cu1 0.02916(16) 0.03308(17) 0.0434(2) -0.00567(14) 0.00055(13) 0.00473(13)
Cu2 0.03318(17) 0.0426(2) 0.0392(2) -0.00125(14) -0.00106(14) 0.00807(14)
Cu3 0.03965(19) 0.03860(19) 0.0435(2) -0.00915(15) -0.00004(15) 0.00818(15)
S1 0.0497(4) 0.0379(4) 0.0478(4) 0.0064(3) 0.0068(3) 0.0062(3)
S2 0.0509(5) 0.0564(5) 0.0710(6) 0.0053(4) 0.0092(4) -0.0043(4)
O1 0.0321(10) 0.0354(11) 0.0381(11) -0.0017(9) 0.0006(8) 0.0054(8)
O2 0.0629(15) 0.0504(14) 0.103(2) 0.0158(13) 0.0186(15) 0.0184(12)
O3 0.0635(17) 0.097(2) 0.132(3) 0.059(2) 0.0436(17) 0.0250(16)
O4 0.159(3) 0.0629(17) 0.0679(19) -0.0119(14) -0.0154(19) -0.021(2)
O5 0.0942(19) 0.0466(14) 0.0698(17) -0.0005(12) 0.0117(15) 0.0005(13)
O6 0.163(3) 0.0607(17) 0.0621(18) -0.0006(14) 0.0073(19) -0.0265(19)
O7 0.066(2) 0.141(4) 0.276(6) -0.003(4) 0.063(3) -0.018(2)
N1 0.0382(12) 0.0371(13) 0.0436(13) -0.0060(10) 0.0003(10) 0.0063(10)
N2 0.0351(12) 0.0406(13) 0.0389(13) -0.0022(10) -0.0020(10) 0.0033(10)
N3 0.0344(12) 0.0459(14) 0.0478(14) -0.0012(11) 0.0025(10) 0.0078(11)
N4 0.0408(13) 0.0464(14) 0.0521(15) -0.0088(12) 0.0012(11) 0.0146(11)
N5 0.0419(13) 0.0424(13) 0.0400(13) -0.0060(10) -0.0013(10) 0.0048(11)
N6 0.0368(12) 0.0379(12) 0.0469(14) -0.0054(10) -0.0034(10) 0.0049(10)
N7 0.0323(12) 0.0354(12) 0.0536(15) -0.0048(11) 0.0024(10) 0.0055(10)
N8 0.0392(13) 0.0516(15) 0.0463(14) 0.0036(12) -0.0018(11) 0.0102(11)
N9 0.0585(16) 0.0403(13) 0.0423(14) -0.0090(11) -0.0034(12) 0.0104(12)
F1 0.117(2) 0.195(4) 0.133(3) 0.099(3) 0.008(2) 0.062(3)
F2 0.0685(15) 0.174(3) 0.0727(16) 0.0364(18) 0.0190(13) -0.0125(17)
F3 0.224(4) 0.220(4) 0.074(2) -0.025(2) -0.035(2) -0.107(4)
F4 0.325(6) 0.0562(18) 0.152(3) 0.0347(19) -0.047(4) -0.014(3)
F5 0.125(3) 0.138(3) 0.386(9) 0.073(4) -0.104(4) 0.012(3)
F6 0.428(9) 0.154(4) 0.081(3) 0.027(2) -0.057(4) -0.079(5)
C1 0.0475(16) 0.0434(16) 0.0399(16) -0.0016(12) -0.0065(13) -0.0014(13)
C2 0.064(2) 0.0402(16) 0.0403(16) -0.0060(12) -0.0036(14) 0.0037(14)
C3 0.0504(17) 0.0447(17) 0.0499(18) -0.0104(14) -0.0008(14) 0.0136(14)
C4 0.061(2) 0.065(2) 0.069(2) -0.0191(18) 0.0061(18) 0.0224(18)
C5 0.0446(18) 0.071(2) 0.088(3) -0.011(2) 0.0070(18) 0.0236(17)
C6 0.0370(16) 0.060(2) 0.065(2) 0.0015(16) 0.0031(14) 0.0125(14)
C7 0.0350(14) 0.0440(17) 0.060(2) 0.0008(14) -0.0073(14) 0.0028(12)
C8 0.0518(18) 0.0536(19) 0.0498(19) 0.0029(14) -0.0153(14) -0.0011(15)
C9 0.0547(18) 0.0565(19) 0.0396(17) -0.0065(14) -0.0029(14) 0.0021(15)
C10 0.0368(15) 0.0382(16) 0.085(2) 0.0011(15) 0.0119(15) 0.0026(13)
C11 0.0410(16) 0.0326(16) 0.094(3) 0.0061(16) 0.0076(16) 0.0074(13)
C12 0.0342(14) 0.0393(16) 0.0531(18) -0.0027(13) 0.0028(12) 0.0044(12)
C13 0.051(2) 0.052(2) 0.140(4) 0.033(2) 0.039(2) 0.0162(17)
C14 0.0467(19) 0.047(2) 0.123(3) 0.022(2) 0.028(2) 0.0147(16)
C15 0.0451(17) 0.064(2) 0.061(2) 0.0056(17) -0.0059(16) 0.0037(16)
C16 0.054(2) 0.093(3) 0.088(3) -0.006(3) -0.026(2) 0.009(2)
C17 0.084(3) 0.117(4) 0.070(3) 0.018(3) -0.026(2) 0.032(3)
C18 0.074(3) 0.078(3) 0.090(3) 0.032(2) -0.007(2) 0.019(2)
C19 0.0480(18) 0.056(2) 0.076(2) 0.0115(18) -0.0026(17) 0.0082(16)
C20 0.088(3) 0.055(2) 0.053(2) -0.0093(16) 0.0147(18) 0.0069(19)
C21 0.143(4) 0.064(3) 0.054(2) -0.021(2) 0.025(3) 0.006(3)
C22 0.158(5) 0.054(2) 0.071(3) -0.024(2) 0.000(3) 0.004(3)
C23 0.128(4) 0.050(2) 0.074(3) -0.014(2) 0.014(3) -0.011(2)
C24 0.089(3) 0.0484(19) 0.0467(19) -0.0068(15) 0.0056(18) -0.0021(18)
C25 0.054(2) 0.089(3) 0.058(2) 0.012(2) -0.0098(17) -0.012(2)
C26 0.153(6) 0.064(3) 0.096(4) 0.019(3) -0.009(4) -0.019(3)

loop_
_atom_type_symbol
_atom_type_description
_atom_type_scat_dispersion_real
_atom_type_scat_dispersion_imag
_atom_type_scat_source
C C 0.0033 0.0016 'International Tables Vol C Tables 4.2.6.8 and 6.1.1.4'
H H 0.0000 0.0000 'International Tables Vol C Tables 4.2.6.8 and 6.1.1.4'
N N 0.0061 0.0033 'International Tables Vol C Tables 4.2.6.8 and 6.1.1.4'
O O 0.0106 0.0060 'International Tables Vol C Tables 4.2.6.8 and 6.1.1.4'
F F 0.0171 0.0103 'International Tables Vol C Tables 4.2.6.8 and 6.1.1.4'
S S 0.1246 0.1234 'International Tables Vol C Tables 4.2.6.8 and 6.1.1.4'
Cu Cu 0.3201 1.2651 'International Tables Vol C Tables 4.2.6.8 and 6.1.1.4'

loop_
_geom_angle_atom_site_label_1
_geom_angle_atom_site_label_2
_geom_angle_atom_site_label_3
_geom_angle
_geom_angle_site_symmetry_3
N6 Cu1 N1 166.84(10) .
N6 Cu1 O1 88.10(9) .
N1 Cu1 O1 87.09(9) .
N6 Cu1 N7 90.39(10) .
N1 Cu1 N7 93.66(9) .
O1 Cu1 N7 176.33(10) .
N6 Cu1 O2 98.28(10) .
N1 Cu1 O2 94.31(10) .
O1 Cu1 O2 94.65(8) .
N7 Cu1 O2 88.88(9) .
N3 Cu2 N2 169.31(10) .
N3 Cu2 O1 89.35(9) .
N2 Cu2 O1 87.35(9) .
N3 Cu2 N8 91.23(10) .
N2 Cu2 N8 93.27(10) .
O1 Cu2 N8 173.07(10) .
N5 Cu3 N4 176.65(11) .
N5 Cu3 O1 87.53(9) .
N4 Cu3 O1 89.62(9) .
N5 Cu3 N9 89.90(10) .
N4 Cu3 N9 93.23(10) .
O1 Cu3 N9 168.65(10) .
O2 S1 O4 114.7(2) .
O2 S1 O3 114.28(17) .
O4 S1 O3 114.7(2) .
O2 S1 C25 105.7(2) .
O4 S1 C25 101.86(19) .
O3 S1 C25 103.58(18) .
O7 S2 O5 117.3(2) .
O7 S2 O6 115.2(3) .
O5 S2 O6 113.83(17) .
O7 S2 C26 103.6(3) .
O5 S2 C26 103.2(2) .
O6 S2 C26 100.6(3) .
Cu2 O1 Cu3 113.91(9) .
Cu2 O1 Cu1 114.22(10) .
Cu3 O1 Cu1 114.43(10) .
S1 O2 Cu1 128.31(15) .
C3 N1 N2 107.3(2) .
C3 N1 Cu1 132.1(2) .
N2 N1 Cu1 120.53(17) .
C1 N2 N1 107.2(2) .
C1 N2 Cu2 132.7(2) .
N1 N2 Cu2 120.15(17) .
C6 N3 N4 108.0(2) .
C6 N3 Cu2 131.6(2) .
N4 N3 Cu2 120.15(17) .
C4 N4 N3 107.4(3) .
C4 N4 Cu3 131.9(2) .
N3 N4 Cu3 120.51(18) .
C9 N5 N6 107.5(2) .
C9 N5 Cu3 129.9(2) .
N6 N5 Cu3 122.17(18) .
C7 N6 N5 107.5(2) .
C7 N6 Cu1 132.8(2) .
N5 N6 Cu1 119.54(17) .
C14 N7 C10 117.2(3) .
C14 N7 Cu1 121.3(2) .
C10 N7 Cu1 121.3(2) .
C19 N8 C15 117.8(3) .
C19 N8 Cu2 119.1(2) .
C15 N8 Cu2 123.0(2) .
C24 N9 C20 118.0(3) .
C24 N9 Cu3 118.8(2) .
C20 N9 Cu3 123.1(2) .
N2 C1 C2 110.5(3) .
C1 C2 C3 104.6(3) .
N1 C3 C2 110.4(3) .
N4 C4 C5 109.7(3) .
C6 C5 C4 105.1(3) .
N3 C6 C5 109.9(3) .
N6 C7 C8 110.0(3) .
C7 C8 C9 104.2(3) .
N5 C9 C8 110.8(3) .
N7 C10 C11 123.2(3) .
C10 C11 C12 120.0(3) .
C11 C12 C13 116.2(3) .
C11 C12 C12 121.9(3) 5_756
C13 C12 C12 121.9(3) 5_756
C14 C13 C12 120.4(3) .
N7 C14 C13 122.8(3) .
N8 C15 C16 122.2(4) .
C17 C16 C15 118.6(4) .
C18 C17 C16 119.8(4) .
C17 C18 C19 118.5(4) .
N8 C19 C18 123.0(4) .
N9 C20 C21 121.8(4) .
C22 C21 C20 119.5(4) .
C23 C22 C21 119.1(4) .
C22 C23 C24 118.4(4) .
N9 C24 C23 123.2(4) .
F3 C25 F2 107.8(4) .
F3 C25 F1 104.9(4) .
F2 C25 F1 107.1(4) .
F3 C25 S1 111.7(3) .
F2 C25 S1 114.1(3) .
F1 C25 S1 110.7(3) .
F5 C26 F4 111.6(6) .
F5 C26 F6 108.5(6) .
F4 C26 F6 107.4(5) .
F5 C26 S2 111.3(4) .
F4 C26 S2 110.1(4) .
F6 C26 S2 107.7(5) .

loop_
_geom_bond_atom_site_label_1
_geom_bond_atom_site_label_2
_geom_bond_distance
_geom_bond_site_symmetry_2
Cu1 N6 1.950(2) .
Cu1 N1 1.957(2) .
Cu1 O1 2.0035(19) .
Cu1 N7 2.048(2) .
Cu1 O2 2.431(2) .
Cu2 N3 1.943(2) .
Cu2 N2 1.957(2) .
Cu2 O1 1.9801(19) .
Cu2 N8 2.026(2) .
Cu3 N5 1.947(2) .
Cu3 N4 1.949(2) .
Cu3 O1 1.9966(19) .
Cu3 N9 2.013(2) .
S1 O2 1.414(2) .
S1 O4 1.417(3) .
S1 O3 1.422(3) .
S1 C25 1.795(4) .
S2 O7 1.402(3) .
S2 O5 1.431(3) .
S2 O6 1.431(3) .
S2 C26 1.832(6) .
N1 C3 1.343(4) .
N1 N2 1.367(3) .
N2 C1 1.347(4) .
N3 C6 1.336(4) .
N3 N4 1.355(4) .
N4 C4 1.341(4) .
N5 C9 1.334(4) .
N5 N6 1.363(3) .
N6 C7 1.351(4) .
N7 C14 1.331(4) .
N7 C10 1.323(4) .
N8 C19 1.328(4) .
N8 C15 1.340(4) .
N9 C24 1.325(4) .
N9 C20 1.328(4) .
F1 C25 1.309(5) .
F2 C25 1.291(4) .
F3 C25 1.279(5) .
F4 C26 1.302(6) .
F5 C26 1.240(7) .
F6 C26 1.322(7) .
C1 C2 1.365(4) .
C2 C3 1.371(4) .
C4 C5 1.372(5) .
C5 C6 1.359(5) .
C7 C8 1.376(5) .
C8 C9 1.377(4) .
C10 C11 1.382(4) .
C11 C12 1.382(4) .
C12 C13 1.380(5) .
C12 C12 1.490(5) 5_756
C13 C14 1.380(4) .
C15 C16 1.369(5) .
C16 C17 1.372(6) .
C17 C18 1.354(6) .
C18 C19 1.371(5) .
C20 C21 1.380(5) .
C21 C22 1.354(6) .
C22 C23 1.365(6) .
C23 C24 1.369(5) .
